data_4106568
loop_
_publ_author_name
'Dorina F. Sava'
'Mark A. Rodriguez'
'Karena W. Chapman'
'Peter J. Chupas'
'Jeffery A. Greathouse'
'Paul S. Crozier'
'Tina M. Nenoff'

_publ_contact_author_address
; 
Surface and Interface Sciences (Org. 1114)
Sandia National Laboratories
Albuquerque, NM 87185-1415, USA
;
_publ_contact_author_email tmnenof@sandia.gov
_publ_contact_author_fax '(505) 844-0340'
_publ_contact_author_name 'Tina M. Nenoff'
_publ_contact_author_phone '(505) 844-5470'
_publ_section_title
;
 Capture of Volatile Iodine, a Gaseous Fission Product, by Zeolitic
 Imidazolate Framework-8
;
_journal_name_full 'Journal of the American Chemical Society'
_journal_page_first 12398
_journal_page_last 12401
_journal_paper_doi 10.1021/ja204757x
_journal_volume 133
_journal_year 2011
_chemical_formula_moiety
;
I5.04, 2(C48 N24 Zn6)
;
_chemical_formula_sum 'C96 I5.04 N48 Zn12'
_chemical_formula_weight 3249.70
_chemical_name_systematic ' ?'
_space_group_IT_number 217
_symmetry_cell_setting cubic
_symmetry_space_group_name_Hall 'I -4 2 3'
_symmetry_space_group_name_H-M 'I -4 3 m'
_audit_author_name
;
;
_audit_creation_date 2011-02-18T16:31
_audit_creation_method 'from EXP file using GSAS2CIF'
_audit_update_record ' 2011-02-18T16:31  Initial CIF as created by GSAS2CIF'
_cell_angle_alpha 90.0
_cell_angle_beta 90.0
_cell_angle_gamma 90.0
_cell_formula_units_Z 1
_cell_length_a 17.0293(3)
_cell_length_b 17.0293
_cell_length_c 17.0293
_cell_volume 4938.45(9)
_computing_structure_refinement GSAS
_diffrn_ambient_temperature 100(2)
_diffrn_measurement_device_type '11-BM-B: Advanced Photon Source, ANL'
_diffrn_radiation_polarisn_ratio 0.99
_diffrn_radiation_probe x-ray
_diffrn_radiation_type synchrotron
_diffrn_radiation_wavelength 0.413914
_diffrn_source_type synchrotron
_exptl_absorpt_correction_T_max 0.93222
_exptl_absorpt_correction_T_min 0.93222
_exptl_absorpt_process_details
;   GSAS Absorption/surface roughness correction: function number 0
 Debye-Scherrer absorption correction
Term (= MU.r/wave) =     0.10000    
Correction is not refined.
;
_exptl_crystal_density_diffrn 1.093
_exptl_crystal_F_000 1537.0
_pd_block_id 2011-02-18T16:31|8830||
_pd_calc_method 'Rietveld Refinement'
_pd_char_colour white
_pd_phase_name 'Zn framework'
_pd_proc_info_datetime 2011-02-18T16:31:34
_pd_proc_ls_background_function
;   GSAS Background function number 4 with  7 terms.
 Power series in Q**2n/n!
      1:    150.747     2:    410.331     3:   -313.234     4:    251.323    
      5:   -187.428     6:    88.5093     7:   -18.1168    
;
_pd_proc_ls_peak_cutoff 0.00050
_pd_proc_ls_profile_function
;
 CW Profile function number 2 with  18 terms
 Profile coefficients for Simpson's rule integration of pseudovoigt function
 C.J. Howard (1982). J. Appl. Cryst.,15,615-620.
 P. Thompson, D.E. Cox & J.B. Hastings (1987). J. Appl. Cryst.,20,79-83.
 Peak tails are ignored  where the intensity is below 0.0005 times the peak
   Aniso. broadening axis   0.0   0.0   1.0
;
_pd_proc_ls_prof_R_factor 0.0641
_pd_proc_ls_prof_wR_expected 0.0407
_pd_proc_ls_prof_wR_factor 0.0869
_refine_diff_density_max 0.45
_refine_diff_density_min -0.29
_refine_ls_goodness_of_fit_all 2.14
_refine_ls_matrix_type full
_refine_ls_number_parameters 11
_refine_ls_number_restraints 0
_refine_ls_R_Fsqd_factor 0.12955
_refine_ls_shift/su_max 0.04
_refine_ls_shift/su_mean 0.02
_reflns_d_resolution_high 2.276
_reflns_d_resolution_low 8.515
_reflns_limit_h_max 8
_reflns_limit_h_min 1
_reflns_limit_k_max 6
_reflns_limit_k_min 0
_reflns_limit_l_max 4
_reflns_limit_l_min 0
_reflns_number_total 35
_cod_data_source_file ja204757x_si_002.cif
_cod_data_source_block 8830_publ
_cod_original_cell_volume 4938.47(9)
_cod_database_code 4106568
_cod_database_fobs_code 4106568
_gsas_exptl_extinct_corr_t_min 1.00000
_gsas_exptl_extinct_corr_t_max 1.00000

loop_
_symmetry_equiv_pos_site_id
_symmetry_equiv_pos_as_xyz
1 +x,+y,+z
2 +z,+x,+y
3 +y,+z,+x
4 +y,-x,-z
5 -z,+y,-x
6 -x,-z,+y
7 -x,-y,+z
8 -z,+x,-y
9 -y,-z,+x
10 +x,-y,-z
11 +z,-x,-y
12 -y,+z,-x
13 -y,+x,-z
14 -z,-y,+x
15 +x,-z,-y
16 +x,+z,+y
17 +y,+x,+z
18 +z,+y,+x
19 +y,-z,-x
20 -y,-x,+z
21 +z,-y,-x
22 -x,+z,-y
23 -x,+y,-z
24 -z,-x,+y
101 +x+1/2,+y+1/2,+z+1/2
102 +z+1/2,+x+1/2,+y+1/2
103 +y+1/2,+z+1/2,+x+1/2
104 +y+1/2,-x+1/2,-z+1/2
105 -z+1/2,+y+1/2,-x+1/2
106 -x+1/2,-z+1/2,+y+1/2
107 -x+1/2,-y+1/2,+z+1/2
108 -z+1/2,+x+1/2,-y+1/2
109 -y+1/2,-z+1/2,+x+1/2
110 +x+1/2,-y+1/2,-z+1/2
111 +z+1/2,-x+1/2,-y+1/2
112 -y+1/2,+z+1/2,-x+1/2
113 -y+1/2,+x+1/2,-z+1/2
114 -z+1/2,-y+1/2,+x+1/2
115 +x+1/2,-z+1/2,-y+1/2
116 +x+1/2,+z+1/2,+y+1/2
117 +y+1/2,+x+1/2,+z+1/2
118 +z+1/2,+y+1/2,+x+1/2
119 +y+1/2,-z+1/2,-x+1/2
120 -y+1/2,-x+1/2,+z+1/2
121 +z+1/2,-y+1/2,-x+1/2
122 -x+1/2,+z+1/2,-y+1/2
123 -x+1/2,+y+1/2,-z+1/2
124 -z+1/2,-x+1/2,+y+1/2

loop_
_atom_site_type_symbol
_atom_site_label
_atom_site_fract_x
_atom_site_fract_y
_atom_site_fract_z
_atom_site_occupancy
_atom_site_thermal_displace_type
_atom_site_U_iso_or_equiv
_atom_site_symmetry_multiplicity
C C1 0.37705 1.0079 0.62295 1.0 Uiso 0.01 24
C C2 0.36851 0.89914 0.6875 1.0 Uiso 0.01 48
C C3 0.4061 1.0855 0.5939 1.0 Uiso 0.01 24
I Im 0.0875 0.22 0.161 0.07 Uiso 0.2 48
I Imm 0.0874 0.78 0.159 0.035 Uiso 0.2 48
N N1 0.40973 0.96832 0.68278 1.0 Uiso 0.01 48
Zn Zn1 0.5 1.0 0.75 1.0 Uiso 0.01 12

loop_
_atom_type_symbol
_atom_type_number_in_cell
_atom_type_scat_dispersion_real
_atom_type_scat_dispersion_imag
_atom_type_scat_Cromer_Mann_a1
_atom_type_scat_Cromer_Mann_a2
_atom_type_scat_Cromer_Mann_a3
_atom_type_scat_Cromer_Mann_a4
_atom_type_scat_Cromer_Mann_b1
_atom_type_scat_Cromer_Mann_b2
_atom_type_scat_Cromer_Mann_b3
_atom_type_scat_Cromer_Mann_b4
_atom_type_scat_Cromer_Mann_c
_atom_type_scat_source
C 96.0 0.000 0.000 2.31000 20.8439 1.02000 10.2075 1.58860 0.56870 0.86500 51.6512 0.21560 International_Tables_Vol_C
I 5.04 0.000 0.000 20.1472 4.34700 18.9949 0.38140 7.51380 27.7660 2.27350 66.8776 4.07120 International_Tables_Vol_C
N 48.0 0.000 0.000 12.2126 0.00570 3.13220 9.89330 2.01250 28.9975 1.16630 0.58260 -11.529 International_Tables_Vol_C
Zn 12.0 0.000 0.000 14.0743 3.26550 7.03180 0.23330 5.16520 10.3163 2.41000 58.7097 1.30410 International_Tables_Vol_C

loop_
_geom_angle_atom_site_label_1
_geom_angle_atom_site_label_2
_geom_angle_atom_site_label_3
_geom_angle
_geom_angle_site_symmetry_1
_geom_angle_site_symmetry_3
_geom_angle_publ_flag
C3 C1 N1 123.89620(20) 1_555 1_555 n
C3 C1 N1 123.8962(7) 1_555 5_656 n
N1 C1 N1 112.1595(5) 1_555 5_656 n
C2 C2 N1 108.6598(4) 5_656 1_555 n
Im Im Im 60.0000(8) 2_555 3_555 n
Im Im Im 33.6152 2_555 16_555 n
Im Im Im 26.3848(4) 2_555 17_555 n
Im Im Im 86.3848(8) 2_555 18_555 n
Im Im Imm 117.13850(10) 2_555 7_565 n
Im Im Imm 92.34190(30) 2_555 22_556 n
Im Im Im 93.6152(8) 3_555 16_555 n
Im Im Im 33.6152(4) 3_555 17_555 n
Im Im Im 26.3848 3_555 18_555 n
Im Im Imm 144.0618(4) 3_555 7_565 n
Im Im Imm 139.15289(10) 3_555 22_556 n
Im Im Im 60.0000(4) 16_555 17_555 n
Im Im Im 120.0000(8) 16_555 18_555 n
Im Im Imm 90.4633 16_555 7_565 n
Im Im Imm 64.12040(30) 16_555 22_556 n
Im Im Im 60.0000(4) 17_555 18_555 n
Im Im Imm 134.9963 17_555 7_565 n
Im Im Imm 114.47490(10) 17_555 22_556 n
Im Im Imm 134.3448(7) 18_555 7_565 n
Im Im Imm 148.29620(20) 18_555 22_556 n
Imm Im Imm 26.34290(30) 7_565 22_556 n
Im Imm Im 25.41640(30) 6_565 7_565 n
Im Imm Imm 139.29930(10) 6_565 9_665 n
Im Imm Imm 91.77410(30) 6_565 11_566 n
Im Imm Imm 64.12040(30) 6_565 15_566 n
Im Imm Imm 149.09840(20) 6_565 18_555 n
Im Imm Imm 114.93370(10) 6_565 20_665 n
Im Imm Imm 145.1460(4) 7_565 9_665 n
Im Imm Imm 115.85500(10) 7_565 11_566 n
Im Imm Imm 89.5367 7_565 15_566 n
Im Imm Imm 135.6552(7) 7_565 18_555 n
Im Imm Imm 134.9963 7_565 20_665 n
Imm Imm Imm 60.0000(8) 9_665 11_566 n
Imm Imm Imm 92.6425(8) 9_665 15_566 n
Imm Imm Imm 27.3575 9_665 18_555 n
Imm Imm Imm 32.6425(4) 9_665 20_665 n
Imm Imm Imm 32.6425 11_566 15_566 n
Imm Imm Imm 87.3575(8) 11_566 18_555 n
Imm Imm Imm 27.3575(4) 11_566 20_665 n
Imm Imm Imm 120.0000(8) 15_566 18_555 n
Imm Imm Imm 60.0000(4) 15_566 20_665 n
Imm Imm Imm 60.0000(4) 18_555 20_665 n
C1 N1 C2 105.25790(10) 1_555 1_555 n
C1 N1 Zn1 128.3428(5) 1_555 1_555 n
C2 N1 Zn1 126.3868(5) 1_555 1_555 n
N1 Zn1 N1 109.8132(13) 1_555 7_675 n
N1 Zn1 N1 109.3006(7) 1_555 104_466 n
N1 Zn1 N1 109.3005(7) 1_555 113_656 n
N1 Zn1 N1 109.3006(7) 7_675 104_466 n
N1 Zn1 N1 109.3005(7) 7_675 113_656 n
N1 Zn1 N1 109.8132(13) 104_466 113_656 n

loop_
_geom_bond_atom_site_label_1
_geom_bond_atom_site_label_2
_geom_bond_distance
_geom_bond_site_symmetry_2
_geom_bond_publ_flag
C1 C2 2.158660(30) 1_555 n
C1 C2 2.15866(4) 5_656 n
C1 C3 1.495240(20) 1_555 n
C1 N1 1.342420(20) 1_555 n
C1 N1 1.342420(20) 5_656 n
C2 C1 2.158660(30) 1_555 n
C2 C2 1.348890(20) 5_656 n
C2 N1 1.373710(20) 1_555 n
C3 C1 1.495240(20) 1_555 n
Im Im 2.76901(4) 2_555 n
Im Im 2.76901(4) 3_555 n
Im Im 1.420900(20) 16_555 n
Im Im 3.19101(5) 17_555 n
Im Im 1.770110(20) 18_555 n
Im Imm 2.97862(5) 7_565 n
Im Imm 3.31053(5) 22_556 n
Imm Im 3.31053(5) 6_565 n
Imm Im 2.97862(5) 7_565 n
Imm Imm 2.76853(4) 9_665 n
Imm Imm 2.76853(4) 11_566 n
Imm Imm 1.469070(20) 15_566 n
Imm Imm 1.724350(20) 18_555 n
Imm Imm 3.19342(5) 20_665 n
N1 C1 1.342420(20) 1_555 n
N1 C2 1.373710(20) 1_555 n
N1 Zn1 1.991110(30) 1_555 n
Zn1 N1 1.991110(30) 1_555 n
Zn1 N1 1.991110(30) 7_675 n
Zn1 N1 1.991110(30) 104_466 n
Zn1 N1 1.991110(30) 113_656 n
